data_7125738
loop_
_publ_author_name
'El Anwar, Suzan'
'Assaf, Khaleel I.'
'Begaj, Barbara'
'Samsonov, Maksim A.'
'R\%u\<Zi\<ckov\'a, Zde\<nka'
'Holub, Josef'
'Bavol, Dmytro'
'Nau, Werner M.'
'Gabel, Detlef'
'Gr\>uner, Bohum\'ir'

_publ_section_title
;
 Versatile, one-pot introduction of nonahalogenated 2-ammonio-decaborate
 ions as boron cluster scaffolds into organic molecules; host-guest
 complexation with \g-cyclodextrin.
;
_journal_issue 91
_journal_name_full 'Chemical communications (Cambridge, England)'
_journal_page_first 13669
_journal_page_last 13672
_journal_paper_doi 10.1039/c9cc07678f
_journal_volume 55
_journal_year 2019
_chemical_formula_sum 'C18 H59 B20 I18 K N5 O7.5'
_chemical_formula_weight 3005.20
_space_group_crystal_system triclinic
_space_group_IT_number 2
_space_group_name_Hall '-P 1'
_space_group_name_H-M_alt 'P -1'
_atom_sites_solution_hydrogens mixed
_atom_sites_solution_primary dual
_atom_sites_solution_secondary difmap
_audit_creation_method SHELXL-2017/1
_audit_update_record
;
2019-08-29 deposited with the CCDC.	2019-10-30 downloaded from the CCDC.
;
_cell_angle_alpha 64.047(3)
_cell_angle_beta 88.647(3)
_cell_angle_gamma 82.635(3)
_cell_formula_units_Z 2
_cell_length_a 10.1189(10)
_cell_length_b 20.238(2)
_cell_length_c 22.110(3)
_cell_measurement_reflns_used 9716
_cell_measurement_temperature 150(2)
_cell_measurement_theta_max 29.53
_cell_measurement_theta_min 2.23
_cell_volume 4034.9(8)
_computing_cell_refinement 'APEX3 v2016.9-0 (Bruker AXS)'
_computing_data_collection 'Bruker Instrument Service vV6.2.3'
_computing_data_reduction 'SAINT V8.37A (Bruker AXS Inc., 2015)'
_computing_molecular_graphics 'Bruker SHELXTL'
_computing_publication_material 'Bruker SHELXTL'
_computing_structure_refinement 'SHELXL-2017/1 (Sheldrick, 2017)'
_computing_structure_solution 'XT, VERSION 2014/5'
_diffrn_ambient_temperature 150(2)
_diffrn_detector_area_resol_mean 10.4167
_diffrn_measured_fraction_theta_full 0.997
_diffrn_measured_fraction_theta_max 0.998
_diffrn_measurement_device_type 'Bruker D8 - Venture'
_diffrn_measurement_method '\f and \w scans to fill the Ewald sphere'
_diffrn_radiation_type MoK\a
_diffrn_radiation_wavelength 0.71073
_diffrn_reflns_av_R_equivalents 0.0783
_diffrn_reflns_av_unetI/netI 0.0393
_diffrn_reflns_Laue_measured_fraction_full 0.997
_diffrn_reflns_Laue_measured_fraction_max 0.998
_diffrn_reflns_limit_h_max 13
_diffrn_reflns_limit_h_min -13
_diffrn_reflns_limit_k_max 26
_diffrn_reflns_limit_k_min -26
_diffrn_reflns_limit_l_max 29
_diffrn_reflns_limit_l_min -29
_diffrn_reflns_number 173594
_diffrn_reflns_point_group_measured_fraction_full 0.997
_diffrn_reflns_point_group_measured_fraction_max 0.998
_diffrn_reflns_theta_full 25.242
_diffrn_reflns_theta_max 27.999
_diffrn_reflns_theta_min 2.190
_diffrn_source 'sealed X-ray tube'
_exptl_absorpt_coefficient_mu 6.984
_exptl_absorpt_correction_T_max 0.1656
_exptl_absorpt_correction_T_min 0.0540
_exptl_absorpt_correction_type multi-scan
_exptl_absorpt_process_details
;
SADABS-2016/2 - Bruker AXS area detector
scaling and absorption correction
;
_exptl_crystal_colour colorless
_exptl_crystal_density_diffrn 2.474
_exptl_crystal_description plate
_exptl_crystal_F_000 2670
_exptl_crystal_size_max 0.630
_exptl_crystal_size_mid 0.402
_exptl_crystal_size_min 0.198
_refine_diff_density_max 1.892
_refine_diff_density_min -1.763
_refine_diff_density_rms 0.214
_refine_ls_extinction_method none
_refine_ls_goodness_of_fit_ref 1.028
_refine_ls_hydrogen_treatment mixed
_refine_ls_matrix_type full
_refine_ls_number_parameters 722
_refine_ls_number_reflns 19483
_refine_ls_number_restraints 148
_refine_ls_restrained_S_all 1.035
_refine_ls_R_factor_all 0.0607
_refine_ls_R_factor_gt 0.0425
_refine_ls_shift/su_max 0.002
_refine_ls_shift/su_mean 0.000
_refine_ls_structure_factor_coef Fsqd
_refine_ls_weighting_details 'w=1/[\s^2^(Fo^2^)+(0.0401P)^2^+36.9667P] where P=(Fo^2^+2Fc^2^)/3'
_refine_ls_weighting_scheme calc
_refine_ls_wR_factor_gt 0.0973
_refine_ls_wR_factor_ref 0.1041
_reflns_Friedel_coverage 0.000
_reflns_number_gt 15564
_reflns_number_total 19483
_reflns_threshold_expression 'I > 2\s(I)'
_cod_data_source_file c9cc07678f2.cif
_cod_data_source_block jhl180411I
_cod_original_cell_volume 4035.0(8)
_cod_original_formula_sum 'C18 H59 B20 I18 K N5 O7.50'
_cod_database_code 7125738
_shelx_shelxl_version_number 2017/1
_shelx_space_group_comment
;
The symmetry employed for this shelxl refinement is uniquely defined
by the following loop, which should always be used as a source of
symmetry information in preference to the above space-group names.
They are only intended as comments.
;
_shelx_estimated_absorpt_t_min 0.096
_shelx_estimated_absorpt_t_max 0.338
_exptl_absorpt_special_details
;
The ratio of minimum to maximum
apparent transmission was 0.326
;

loop_
_space_group_symop_operation_xyz
'x, y, z'
'-x, -y, -z'

loop_
_atom_site_label
_atom_site_type_symbol
_atom_site_fract_x
_atom_site_fract_y
_atom_site_fract_z
_atom_site_U_iso_or_equiv
_atom_site_adp_type
_atom_site_occupancy
_atom_site_site_symmetry_order
_atom_site_calc_flag
_atom_site_refinement_flags_posn
_atom_site_refinement_flags_adp
_atom_site_refinement_flags_occupancy
_atom_site_disorder_assembly
_atom_site_disorder_group
I1 I 1.07141(5) 0.21779(3) 0.61918(3) 0.03821(12) Uani 1 1 d . . . . .
I3 I 0.70559(5) 0.34477(3) 0.56692(3) 0.03420(11) Uani 1 1 d . . . . .
I4 I 0.80907(5) 0.13124(3) 0.76749(2) 0.03402(11) Uani 1 1 d . . . . .
I5 I 1.01879(5) 0.00383(3) 0.64738(3) 0.03381(11) Uani 1 1 d . . . . .
I6 I 0.53241(6) 0.27293(3) 0.44615(3) 0.04236(13) Uani 1 1 d . . . . .
I7 I 0.44580(4) 0.20972(3) 0.67748(3) 0.03061(10) Uani 1 1 d . . . . .
I8 I 0.66936(5) -0.02909(3) 0.73568(2) 0.03063(10) Uani 1 1 d . . . . .
I9 I 0.74188(6) 0.04566(3) 0.49891(3) 0.03937(12) Uani 1 1 d . . . . .
I10 I 0.3841(6) 0.0776(2) 0.5861(2) 0.0274(6) Uani 0.77(3) 1 d . . P A 1
I10" I 0.4045(18) 0.0829(7) 0.5752(12) 0.040(2) Uani 0.23(3) 1 d . . P A 2
O1 O 0.9847(9) 0.2201(6) 0.3495(4) 0.060(2) Uani 0.729(8) 1 d . . P B 1
H1A H 1.015833 0.242963 0.311409 0.089 Uiso 0.729(8) 1 calc R U P B 1
O3S O 0.9264(11) 0.3570(6) 0.4365(6) 0.076(3) Uani 0.729(8) 1 d . U P B 1
H3SA H 0.981300 0.331610 0.420930 0.113 Uiso 0.7294 1 d . U P B 1
H3SB H 0.861650 0.377280 0.405210 0.113 Uiso 0.7294 1 d . U P B 1
O1S O 0.8459(12) 0.3715(8) 0.3203(7) 0.080(4) Uani 0.729(8) 1 d . U P B 1
H1SC H 0.842597 0.411861 0.282689 0.120 Uiso 0.729(8) 1 d DR U P B 1
H1SD H 0.776617 0.351321 0.316779 0.120 Uiso 0.729(8) 1 d DR U P B 1
O1* O 1.090(2) 0.2775(17) 0.3923(12) 0.060(2) Uani 0.271(8) 1 d . . P B 2
H1*A H 1.069018 0.308242 0.352428 0.089 Uiso 0.271(8) 1 calc R U P B 2
O6S O 0.952(2) 0.3851(14) 0.1863(10) 0.051(7) Uani 0.271(8) 1 d . . P B 2
H6SA H 1.014320 0.354050 0.181540 0.077 Uiso 0.2706 1 d . U P B 2
H6SB H 0.921380 0.418170 0.145710 0.077 Uiso 0.2706 1 d . U P B 2
O1S' O 0.824(4) 0.368(3) 0.297(2) 0.080(4) Uani 0.271(8) 1 d . U P B 2
H1SA H 0.889670 0.369300 0.335750 0.120 Uiso 0.2706 1 d . U P B 2
H1SB H 0.911690 0.416500 0.270140 0.120 Uiso 0.2706 1 d . U P B 2
N1 N 0.8832(6) 0.2107(4) 0.4719(3) 0.0315(13) Uani 1 1 d D . . . .
H1 H 0.828(7) 0.211(5) 0.440(3) 0.047 Uiso 1 1 d D U . . .
H2 H 0.885(9) 0.2596(14) 0.460(5) 0.047 Uiso 1 1 d D U . . .
N2 N 1.2835(7) 0.2096(4) 0.3379(3) 0.0390(16) Uani 1 1 d . . . . .
H2A H 1.254218 0.253056 0.304941 0.047 Uiso 1 1 calc R U . . .
C2 C 1.0763(8) 0.2131(5) 0.4000(4) 0.0367(17) Uani 1 1 d . . . . .
H2B H 1.092033 0.263392 0.393871 0.044 Uiso 0.271(8) 1 calc R U P B 1
H2C H 1.014187 0.216661 0.363900 0.044 Uiso 0.729(8) 1 calc R U P B 2
C3 C 1.2067(9) 0.1688(5) 0.3990(4) 0.044(2) Uani 1 1 d . . . . .
H3A H 1.261138 0.157111 0.439871 0.053 Uiso 1 1 calc R U . . .
H3B H 1.189399 0.121384 0.399759 0.053 Uiso 1 1 calc R U . . .
C4 C 1.4163(9) 0.1667(5) 0.3406(5) 0.048(2) Uani 1 1 d D . . . .
H4A H 1.407993 0.115106 0.349307 0.058 Uiso 0.292(15) 1 calc R U P C 1
H4B H 1.476786 0.166086 0.375454 0.058 Uiso 0.292(15) 1 calc R U P C 1
H4C H 1.463995 0.156119 0.383098 0.058 Uiso 0.708(15) 1 calc R U P C 2
H4D H 1.402133 0.118555 0.341999 0.058 Uiso 0.708(15) 1 calc R U P C 2
C5 C 1.466(4) 0.212(3) 0.2677(16) 0.054(4) Uani 0.292(15) 1 d D U P C 1
H5A H 1.393797 0.218226 0.235484 0.065 Uiso 0.292(15) 1 calc R U P C 1
H5B H 1.475361 0.262240 0.262983 0.065 Uiso 0.292(15) 1 calc R U P C 1
C6 C 1.597(3) 0.183(2) 0.2448(17) 0.053(3) Uani 0.292(15) 1 d D U P C 1
H6A H 1.587257 0.136569 0.241336 0.063 Uiso 0.292(15) 1 calc R U P C 1
H6B H 1.621050 0.220155 0.200382 0.063 Uiso 0.292(15) 1 calc R U P C 1
C7 C 1.703(5) 0.169(3) 0.299(3) 0.096(6) Uani 0.292(15) 1 d D U P C 1
H7A H 1.757377 0.120699 0.310690 0.144 Uiso 0.292(15) 1 calc R U P C 1
H7B H 1.659177 0.167822 0.339491 0.144 Uiso 0.292(15) 1 calc R U P C 1
H7C H 1.760243 0.208057 0.282249 0.144 Uiso 0.292(15) 1 calc R U P C 1
C5* C 1.5030(13) 0.2035(12) 0.2838(8) 0.054(4) Uani 0.708(15) 1 d D U P C 2
H5*A H 1.518907 0.251432 0.282456 0.065 Uiso 0.708(15) 1 calc R U P C 2
H5*B H 1.456314 0.214157 0.241098 0.065 Uiso 0.708(15) 1 calc R U P C 2
C6* C 1.6380(14) 0.1562(8) 0.2895(7) 0.053(3) Uani 0.708(15) 1 d D U P C 2
H6*A H 1.686713 0.147393 0.331194 0.063 Uiso 0.708(15) 1 calc R U P C 2
H6*B H 1.622357 0.107481 0.292707 0.063 Uiso 0.708(15) 1 calc R U P C 2
C7* C 1.722(2) 0.1929(12) 0.2303(10) 0.096(6) Uani 0.708(15) 1 d D U P C 2
H7*A H 1.806691 0.161159 0.235743 0.144 Uiso 0.708(15) 1 calc R U P C 2
H7*B H 1.674660 0.200827 0.189016 0.144 Uiso 0.708(15) 1 calc R U P C 2
H7*C H 1.738988 0.240721 0.227486 0.144 Uiso 0.708(15) 1 calc R U P C 2
C1 C 1.0173(8) 0.1714(5) 0.4693(4) 0.0403(19) Uani 1 1 d . . . . .
H1C H 1.008882 0.120093 0.477035 0.048 Uiso 1 1 calc R U . . .
H1D H 1.077469 0.168874 0.505083 0.048 Uiso 1 1 calc R U . . .
I1' I 0.25953(4) 0.70678(3) -0.00165(3) 0.03564(11) Uani 1 1 d . . . . .
I3' I -0.05240(6) 0.59469(3) -0.00321(4) 0.04944(15) Uani 1 1 d . . . . .
I4' I -0.03459(5) 0.84812(3) -0.13090(2) 0.03309(11) Uani 1 1 d . . . . .
I5' I 0.10900(4) 0.86816(3) 0.05963(2) 0.02560(9) Uani 1 1 d . . . . .
I6' I -0.26620(7) 0.58375(3) 0.15787(3) 0.05271(17) Uani 1 1 d . . . . .
I7' I -0.37013(5) 0.75353(3) -0.07274(3) 0.04008(13) Uani 1 1 d . . . . .
I8' I -0.25568(5) 0.94347(2) -0.03316(2) 0.02960(10) Uani 1 1 d . . . . .
I9' I -0.14605(5) 0.76195(3) 0.20452(2) 0.02765(10) Uani 1 1 d . . . . .
I10' I -0.48881(4) 0.79342(3) 0.09123(3) 0.03547(11) Uani 1 1 d . . . . .
K2 K 0.5456(6) 0.4391(3) 0.2677(3) 0.0803(17) Uani 0.5 1 d D . P . .
K1 K 0.2836(5) 0.3793(3) 0.3083(2) 0.0698(15) Uani 0.5 1 d . . P B .
O1" O 0.3167(15) 0.5518(9) 0.2056(8) 0.072(3) Uani 0.5 1 d . . P B 2
H1" H 0.342120 0.579940 0.167611 0.108 Uiso 0.5 1 calc R U P B 2
O1' O 0.1829(15) 0.5647(9) 0.2956(7) 0.072(3) Uani 0.5 1 d . . P B 1
H1'A H 0.226903 0.528673 0.327346 0.108 Uiso 0.5 1 calc R U P B 1
N1' N 0.0655(7) 0.6333(4) 0.1637(3) 0.0307(13) Uani 1 1 d . . . . .
H2' H 0.086(9) 0.597(5) 0.159(5) 0.037 Uiso 1 1 d . U . . .
H1' H 0.018(9) 0.608(5) 0.197(5) 0.037 Uiso 1 1 d . U . . .
N2' N 0.4748(7) 0.5647(4) 0.3092(4) 0.0457(17) Uani 1 1 d . . . . .
H2'A H 0.424596 0.543578 0.351577 0.055 Uiso 1 1 calc R U . . .
C1' C 0.1826(8) 0.6590(4) 0.1826(4) 0.0364(17) Uani 1 1 d . . . . .
H1'C H 0.151418 0.698368 0.196706 0.044 Uiso 1 1 calc R U . . .
H1'D H 0.238599 0.680148 0.143105 0.044 Uiso 1 1 calc R U . . .
C2' C 0.2655(8) 0.5948(5) 0.2401(4) 0.0390(18) Uani 1 1 d . . . . .
H2'B H 0.300985 0.555820 0.225416 0.047 Uiso 0.5 1 calc R U P B 1
H2'C H 0.211535 0.567176 0.279515 0.047 Uiso 0.5 1 calc R U P B 2
C3' C 0.3803(8) 0.6252(5) 0.2582(4) 0.0402(18) Uani 1 1 d . . . . .
H3'A H 0.428795 0.652517 0.217116 0.048 Uiso 1 1 calc R U . . .
H3'B H 0.344426 0.660589 0.276278 0.048 Uiso 1 1 calc R U . . .
C4' C 0.5902(8) 0.5949(5) 0.3254(5) 0.046(2) Uani 1 1 d D . . . .
H4'A H 0.557346 0.639361 0.332047 0.055 Uiso 0.387(18) 1 calc R U P D 1
H4'B H 0.651555 0.609483 0.287491 0.055 Uiso 0.387(18) 1 calc R U P D 1
H4'C H 0.556511 0.624392 0.349624 0.055 Uiso 0.613(18) 1 calc R U P D 2
H4'D H 0.625870 0.629031 0.282530 0.055 Uiso 0.613(18) 1 calc R U P D 2
C5' C 0.665(3) 0.5349(19) 0.3900(15) 0.061(5) Uani 0.387(18) 1 d D U P D 1
H5'A H 0.706362 0.492942 0.381393 0.073 Uiso 0.387(18) 1 calc R U P D 1
H5'B H 0.600835 0.516028 0.426207 0.073 Uiso 0.387(18) 1 calc R U P D 1
C6' C 0.776(4) 0.567(3) 0.413(3) 0.113(8) Uani 0.387(18) 1 d D U P D 1
H6'A H 0.754995 0.620833 0.401195 0.135 Uiso 0.387(18) 1 calc R U P D 1
H6'B H 0.803623 0.538612 0.461468 0.135 Uiso 0.387(18) 1 calc R U P D 1
C7' C 0.871(5) 0.550(3) 0.365(3) 0.135(9) Uani 0.387(18) 1 d D U P D 1
H7'A H 0.957765 0.565047 0.368016 0.203 Uiso 0.387(18) 1 calc R U P D 1
H7'B H 0.881187 0.496654 0.378190 0.203 Uiso 0.387(18) 1 calc R U P D 1
H7'C H 0.833534 0.577225 0.319126 0.203 Uiso 0.387(18) 1 calc R U P D 1
C5" C 0.7031(16) 0.5379(11) 0.3670(11) 0.061(5) Uani 0.613(18) 1 d D U P D 2
H5"A H 0.741375 0.508703 0.343197 0.073 Uiso 0.613(18) 1 calc R U P D 2
H5"B H 0.670976 0.503579 0.410779 0.073 Uiso 0.613(18) 1 calc R U P D 2
C6" C 0.811(3) 0.5811(16) 0.3781(16) 0.113(8) Uani 0.613(18) 1 d D U P D 2
H6"A H 0.856118 0.606640 0.335401 0.135 Uiso 0.613(18) 1 calc R U P D 2
H6"B H 0.766732 0.619363 0.391049 0.135 Uiso 0.613(18) 1 calc R U P D 2
C7" C 0.916(3) 0.5293(18) 0.4330(16) 0.135(9) Uani 0.613(18) 1 d D U P D 2
H7"A H 0.980983 0.558251 0.438467 0.203 Uiso 0.613(18) 1 calc R U P D 2
H7"B H 0.871545 0.504695 0.475601 0.203 Uiso 0.613(18) 1 calc R U P D 2
H7"C H 0.960891 0.491977 0.419978 0.203 Uiso 0.613(18) 1 calc R U P D 2
B1 B 0.8892(7) 0.1800(4) 0.6091(4) 0.0236(15) Uani 1 1 d . . . . .
B2 B 0.8164(8) 0.1799(4) 0.5399(4) 0.0231(15) Uani 1 1 d . . . . .
B3 B 0.7333(7) 0.2280(4) 0.5876(4) 0.0206(14) Uani 1 1 d . . . . .
B4 B 0.7741(7) 0.1439(4) 0.6669(4) 0.0207(14) Uani 1 1 d . . . . .
B5 B 0.8585(7) 0.0956(4) 0.6188(4) 0.0212(14) Uani 1 1 d . . . . .
B6 B 0.6351(7) 0.1953(4) 0.5412(4) 0.0216(14) Uani 1 1 d . . . . .
B7 B 0.6044(7) 0.1707(4) 0.6291(3) 0.0185(13) Uani 1 1 d . . . . .
B8 B 0.6927(7) 0.0766(4) 0.6516(3) 0.0187(13) Uani 1 1 d . . . . .
B9 B 0.7226(7) 0.1030(4) 0.5624(4) 0.0210(14) Uani 1 1 d . . . . .
B10 B 0.5708(7) 0.1179(4) 0.5913(4) 0.0226(15) Uani 1 1 d . . . . .
B1' B 0.0582(7) 0.7270(4) 0.0250(4) 0.0224(14) Uani 1 1 d . . . . .
B2' B -0.0157(7) 0.6925(4) 0.0989(4) 0.0218(14) Uani 1 1 d . . . . .
B3' B -0.0770(7) 0.6855(4) 0.0250(4) 0.0231(15) Uani 1 1 d . . . . .
B4' B -0.0705(7) 0.7847(4) -0.0253(4) 0.0207(14) Uani 1 1 d . . . . .
B5' B -0.0103(7) 0.7920(4) 0.0497(3) 0.0181(13) Uani 1 1 d . . . . .
B6' B -0.1918(8) 0.6854(4) 0.0892(4) 0.0262(16) Uani 1 1 d . . . . .
B7' B -0.2302(7) 0.7510(4) 0.0013(4) 0.0219(14) Uani 1 1 d . . . . .
B8' B -0.1843(7) 0.8260(4) 0.0178(3) 0.0177(13) Uani 1 1 d . . . . .
B9' B -0.1451(7) 0.7591(4) 0.1075(4) 0.0209(14) Uani 1 1 d . . . . .
B10' B -0.2892(7) 0.7670(4) 0.0668(4) 0.0216(14) Uani 1 1 d . . . . .
N3 N 0.7075(6) 0.0023(3) 0.1507(3) 0.0289(13) Uani 1 1 d . . . . .
C8 C 0.6577(11) 0.0816(5) 0.1121(6) 0.059(3) Uani 1 1 d . . . . .
H8A H 0.572744 0.093068 0.129942 0.088 Uiso 1 1 calc R U . . .
H8B H 0.644346 0.092938 0.064673 0.088 Uiso 1 1 calc R U . . .
H8C H 0.722799 0.111486 0.116175 0.088 Uiso 1 1 calc R U . . .
C9 C 0.8381(8) -0.0174(5) 0.1253(5) 0.0404(19) Uani 1 1 d . . . . .
H9A H 0.868846 -0.070281 0.151680 0.061 Uiso 1 1 calc R U . . .
H9B H 0.904095 0.011783 0.129897 0.061 Uiso 1 1 calc R U . . .
H9C H 0.826685 -0.006436 0.077862 0.061 Uiso 1 1 calc R U . . .
C10 C 0.6095(8) -0.0423(5) 0.1434(5) 0.0396(18) Uani 1 1 d . . . . .
H10A H 0.527158 -0.034891 0.165193 0.059 Uiso 1 1 calc R U . . .
H10B H 0.646307 -0.094828 0.164700 0.059 Uiso 1 1 calc R U . . .
H10C H 0.590076 -0.026593 0.095524 0.059 Uiso 1 1 calc R U . . .
C11 C 0.7284(10) -0.0172(6) 0.2235(4) 0.054(2) Uani 1 1 d . . . . .
H11A H 0.645356 -0.002737 0.240916 0.082 Uiso 1 1 calc R U . . .
H11B H 0.798782 0.009212 0.228684 0.082 Uiso 1 1 calc R U . . .
H11C H 0.754754 -0.070715 0.248581 0.082 Uiso 1 1 calc R U . . .
O2S O 0.6271(9) 0.5352(6) 0.5571(4) 0.063(4) Uani 0.5 1 d D . P . .
H2SA H 0.688469 0.564305 0.524598 0.094 Uiso 0.5 1 d D U P . .
H2SB H 0.689097 0.518774 0.592175 0.094 Uiso 0.5 1 d D U P . .
O5S O 0.1439(10) 0.4883(7) 0.1696(5) 0.079(5) Uani 0.5 1 d D U P . .
H5SA H 0.220060 0.508140 0.158980 0.119 Uiso 0.5 1 d D U P . .
H5SB H 0.104210 0.508330 0.128100 0.119 Uiso 0.5 1 d D U P . .
O4S O 0.1365(16) 0.2547(9) 0.2200(7) 0.069(4) Uani 0.5 1 d . U P . .
H4SA H 0.133750 0.300810 0.187190 0.104 Uiso 0.5 1 d . U P . .
H4SB H 0.139460 0.228310 0.197570 0.104 Uiso 0.5 1 d . U P . .
O7S O 0.200(3) 0.3708(15) 0.4627(13) 0.127(6) Uani 0.5 1 d . U P E 1
H7SC H 0.235660 0.325010 0.484330 0.191 Uiso 0.5 1 d . U P F 1
H7SD H 0.174550 0.371310 0.422660 0.191 Uiso 0.5 1 d . U P G 1
O7S' O 0.174(3) 0.4215(15) 0.3921(13) 0.127(6) Uani 0.5 1 d . U P B 2
H7SA H 0.222910 0.447960 0.402000 0.191 Uiso 0.5 1 d . U P H 2
H7SB H 0.173420 0.381230 0.433480 0.191 Uiso 0.5 1 d . U P I 2
O8S O 0.663(4) 0.573(2) 0.870(2) 0.217(12) Uani 0.5 1 d . U P J 1
H8SA H 0.743420 0.556760 0.884230 0.326 Uiso 0.5 1 d . U P K 1
H8SB H 0.660560 0.587790 0.824800 0.326 Uiso 0.5 1 d . U P L 1
O8S' O 0.497(4) 0.543(2) 0.925(2) 0.217(12) Uani 0.5 1 d . U P M 2
H8SD H 0.495770 0.522790 0.970270 0.326 Uiso 0.5 1 d . U P N 2
H8SC H 0.412910 0.553820 0.910850 0.326 Uiso 0.5 1 d . U P O 2

loop_
_atom_site_aniso_label
_atom_site_aniso_U_11
_atom_site_aniso_U_22
_atom_site_aniso_U_33
_atom_site_aniso_U_23
_atom_site_aniso_U_13
_atom_site_aniso_U_12
I1 0.0236(2) 0.0496(3) 0.0490(3) -0.0258(3) 0.0061(2) -0.0164(2)
I3 0.0411(3) 0.0208(2) 0.0431(3) -0.0150(2) 0.0094(2) -0.00992(19)
I4 0.0344(2) 0.0486(3) 0.0238(2) -0.0192(2) -0.00258(18) -0.0087(2)
I5 0.0255(2) 0.0334(3) 0.0393(3) -0.0156(2) -0.00111(19) 0.00656(19)
I6 0.0628(3) 0.0270(3) 0.0267(2) -0.0034(2) -0.0168(2) 0.0019(2)
I7 0.0226(2) 0.0307(2) 0.0413(3) -0.0184(2) 0.00944(18) -0.00467(17)
I8 0.0346(2) 0.0211(2) 0.0263(2) -0.00100(18) -0.00009(18) -0.00459(18)
I9 0.0647(3) 0.0298(3) 0.0297(2) -0.0195(2) -0.0025(2) -0.0022(2)
I10 0.0215(11) 0.0295(8) 0.0314(9) -0.0113(6) -0.0024(7) -0.0116(6)
I10" 0.022(3) 0.045(3) 0.046(5) -0.008(3) -0.003(3) -0.026(2)
O1 0.050(5) 0.089(7) 0.032(4) -0.022(5) 0.005(4) -0.002(5)
O3S 0.076(6) 0.053(5) 0.092(7) -0.028(5) 0.030(5) -0.007(5)
O1S 0.056(5) 0.067(5) 0.091(7) -0.013(5) -0.012(5) 0.002(4)
O1* 0.050(5) 0.089(7) 0.032(4) -0.022(5) 0.005(4) -0.002(5)
O6S 0.052(13) 0.072(17) 0.021(10) -0.017(11) -0.002(9) 0.012(12)
O1S' 0.056(5) 0.067(5) 0.091(7) -0.013(5) -0.012(5) 0.002(4)
N1 0.033(3) 0.029(3) 0.027(3) -0.007(3) 0.009(3) -0.007(3)
N2 0.041(4) 0.042(4) 0.033(4) -0.014(3) 0.019(3) -0.013(3)
C2 0.045(4) 0.032(4) 0.025(4) -0.006(3) 0.009(3) -0.006(3)
C3 0.050(5) 0.039(5) 0.037(4) -0.012(4) 0.016(4) -0.005(4)
C4 0.046(5) 0.057(6) 0.061(6) -0.043(5) 0.014(4) -0.009(4)
C5 0.036(9) 0.080(9) 0.059(9) -0.041(8) 0.014(7) -0.012(8)
C6 0.052(8) 0.058(8) 0.044(7) -0.020(7) 0.012(6) -0.007(6)
C7 0.096(6) 0.096(6) 0.096(6) -0.042(3) 0.0037(7) -0.0124(10)
C5* 0.036(9) 0.080(9) 0.059(9) -0.041(8) 0.014(7) -0.012(8)
C6* 0.052(8) 0.058(8) 0.044(7) -0.020(7) 0.012(6) -0.007(6)
C7* 0.096(6) 0.096(6) 0.096(6) -0.042(3) 0.0037(7) -0.0124(10)
C1 0.039(4) 0.039(5) 0.038(4) -0.014(4) 0.020(3) -0.002(3)
I1' 0.0209(2) 0.0449(3) 0.0415(3) -0.0213(2) 0.00536(18) 0.00268(19)
I3' 0.0573(3) 0.0361(3) 0.0731(4) -0.0411(3) 0.0097(3) -0.0055(3)
I4' 0.0325(2) 0.0431(3) 0.0210(2) -0.0109(2) 0.00218(17) -0.0080(2)
I5' 0.0245(2) 0.0308(2) 0.0254(2) -0.01330(19) 0.00276(16) -0.01407(17)
I6' 0.0715(4) 0.0261(3) 0.0631(4) -0.0177(3) 0.0332(3) -0.0278(3)
I7' 0.0254(2) 0.0636(4) 0.0512(3) -0.0420(3) -0.0015(2) -0.0106(2)
I8' 0.0351(2) 0.0187(2) 0.0312(2) -0.00862(18) -0.00660(18) 0.00216(17)
I9' 0.0340(2) 0.0271(2) 0.0215(2) -0.01032(18) 0.00563(17) -0.00464(18)
I10' 0.0182(2) 0.0464(3) 0.0475(3) -0.0252(2) 0.00933(19) -0.00810(19)
K2 0.075(3) 0.060(3) 0.069(3) 0.006(3) 0.013(3) -0.009(3)
K1 0.085(3) 0.044(2) 0.056(3) 0.007(2) -0.036(2) -0.024(2)
O1" 0.062(6) 0.079(8) 0.051(6) -0.004(6) -0.004(5) -0.019(6)
O1' 0.062(6) 0.079(8) 0.051(6) -0.004(6) -0.004(5) -0.019(6)
N1' 0.033(3) 0.021(3) 0.032(3) -0.007(3) -0.002(3) 0.000(3)
N2' 0.038(4) 0.040(4) 0.047(4) -0.011(3) -0.007(3) 0.005(3)
C1' 0.032(4) 0.034(4) 0.039(4) -0.012(4) -0.002(3) -0.003(3)
C2' 0.040(4) 0.031(4) 0.041(4) -0.012(4) -0.001(3) 0.003(3)
C3' 0.040(4) 0.034(4) 0.038(4) -0.009(4) -0.005(3) 0.003(3)
C4' 0.040(4) 0.044(5) 0.045(5) -0.013(4) -0.007(4) 0.002(4)
C5' 0.024(9) 0.062(8) 0.070(13) -0.005(9) -0.001(7) -0.003(8)
C6' 0.111(9) 0.114(9) 0.113(9) -0.048(5) 0.003(3) -0.015(4)
C7' 0.135(9) 0.135(9) 0.135(9) -0.059(4) 0.0048(8) -0.0178(13)
C5" 0.024(9) 0.062(8) 0.070(13) -0.005(9) -0.001(7) -0.003(8)
C6" 0.111(9) 0.114(9) 0.113(9) -0.048(5) 0.003(3) -0.015(4)
C7" 0.135(9) 0.135(9) 0.135(9) -0.059(4) 0.0048(8) -0.0178(13)
B1 0.022(3) 0.026(4) 0.023(4) -0.011(3) 0.004(3) -0.005(3)
B2 0.030(4) 0.023(4) 0.016(3) -0.008(3) 0.008(3) -0.006(3)
B3 0.022(3) 0.019(3) 0.022(3) -0.011(3) -0.001(3) -0.001(3)
B4 0.015(3) 0.027(4) 0.025(4) -0.016(3) 0.000(3) -0.002(3)
B5 0.017(3) 0.023(4) 0.024(4) -0.012(3) 0.003(3) 0.001(3)
B6 0.027(4) 0.014(3) 0.022(3) -0.006(3) -0.006(3) -0.001(3)
B7 0.018(3) 0.016(3) 0.019(3) -0.005(3) 0.001(3) -0.005(3)
B8 0.023(3) 0.022(3) 0.010(3) -0.005(3) 0.000(2) -0.004(3)
B9 0.023(3) 0.019(3) 0.022(3) -0.009(3) -0.004(3) -0.004(3)
B10 0.020(3) 0.017(3) 0.023(4) -0.002(3) -0.009(3) 0.001(3)
B1' 0.023(3) 0.021(4) 0.021(3) -0.006(3) 0.000(3) -0.006(3)
B2' 0.028(4) 0.017(3) 0.020(3) -0.007(3) 0.002(3) -0.005(3)
B3' 0.026(4) 0.020(4) 0.026(4) -0.012(3) 0.006(3) -0.006(3)
B4' 0.025(3) 0.020(3) 0.020(3) -0.010(3) 0.003(3) -0.007(3)
B5' 0.021(3) 0.013(3) 0.018(3) -0.004(3) 0.000(3) -0.007(3)
B6' 0.029(4) 0.020(4) 0.035(4) -0.014(3) 0.009(3) -0.013(3)
B7' 0.021(3) 0.019(3) 0.030(4) -0.013(3) -0.001(3) -0.010(3)
B8' 0.024(3) 0.015(3) 0.015(3) -0.006(3) 0.000(3) -0.004(3)
B9' 0.021(3) 0.017(3) 0.025(4) -0.009(3) 0.008(3) -0.004(3)
B10' 0.017(3) 0.023(4) 0.029(4) -0.014(3) 0.007(3) -0.008(3)
N3 0.029(3) 0.024(3) 0.033(3) -0.011(3) 0.000(2) -0.002(2)
C8 0.060(6) 0.029(5) 0.072(7) -0.009(5) 0.005(5) 0.001(4)
C9 0.030(4) 0.039(5) 0.056(5) -0.025(4) 0.011(4) -0.006(3)
C10 0.031(4) 0.046(5) 0.050(5) -0.028(4) -0.003(3) -0.001(3)
C11 0.060(6) 0.079(7) 0.028(4) -0.025(5) 0.003(4) -0.018(5)
O2S 0.082(10) 0.037(7) 0.059(9) -0.017(7) -0.025(8) 0.018(7)
O5S 0.090(8) 0.066(8) 0.092(8) -0.051(7) -0.021(7) 0.024(6)
O4S 0.093(8) 0.093(8) 0.044(6) -0.055(6) -0.027(5) 0.010(6)
O7S 0.121(8) 0.123(8) 0.124(8) -0.043(6) 0.019(6) -0.016(6)
O7S' 0.121(8) 0.123(8) 0.124(8) -0.043(6) 0.019(6) -0.016(6)
O8S 0.216(13) 0.223(13) 0.214(13) -0.099(8) 0.015(7) -0.026(7)
O8S' 0.216(13) 0.223(13) 0.214(13) -0.099(8) 0.015(7) -0.026(7)

loop_
_atom_type_symbol
_atom_type_description
_atom_type_scat_dispersion_real
_atom_type_scat_dispersion_imag
_atom_type_scat_source
C C 0.0033 0.0016 'International Tables Vol C Tables 4.2.6.8 and 6.1.1.4'
H H 0.0000 0.0000 'International Tables Vol C Tables 4.2.6.8 and 6.1.1.4'
B B 0.0013 0.0007 'International Tables Vol C Tables 4.2.6.8 and 6.1.1.4'
I I -0.4742 1.8119 'International Tables Vol C Tables 4.2.6.8 and 6.1.1.4'
N N 0.0061 0.0033 'International Tables Vol C Tables 4.2.6.8 and 6.1.1.4'
O O 0.0106 0.0060 'International Tables Vol C Tables 4.2.6.8 and 6.1.1.4'
K K 0.2009 0.2494 'International Tables Vol C Tables 4.2.6.8 and 6.1.1.4'

loop_
_geom_angle_atom_site_label_1
_geom_angle_atom_site_label_2
_geom_angle_atom_site_label_3
_geom_angle
_geom_angle_site_symmetry_1
_geom_angle_site_symmetry_3
B6 I6 K1 164.8(2) . .
B6 I6 K2 148.6(2) . .
K1 I6 K2 46.56(12) . .
C2 O1 H1A 109.5 . .
H3SA O3S H3SB 103.1 . .
K2 O1S H1SC 68.7 . .
K2 O1S H1SD 47.6 . .
H1SC O1S H1SD 103.7 . .
C2 O1* K1 129.5(14) . 1_655
C2 O1* H1*A 109.5 . .
K1 O1* H1*A 59.9 1_655 .
H6SA O6S H6SB 108.1 . .
K2 O1S' H1SA 123.5 . .
K2 O1S' H1SB 112.5 . .
H1SA O1S' H1SB 67.5 . .
C1 N1 B2 116.1(6) . .
C1 N1 H1 109(6) . .
B2 N1 H1 109(6) . .
C1 N1 H2 113(6) . .
B2 N1 H2 106(6) . .
H1 N1 H2 103(8) . .
C4 N2 C3 110.8(7) . .
C4 N2 K1 116.3(5) . 1_655
C3 N2 K1 111.8(5) . 1_655
C4 N2 H2A 124.6 . .
C3 N2 H2A 124.6 . .
K1 N2 H2A 44.2 1_655 .
O1* C2 C3 112.4(13) . .
O1 C2 C3 111.8(8) . .
O1* C2 C1 108.5(12) . .
O1 C2 C1 108.7(7) . .
C3 C2 C1 107.3(7) . .
O1 C2 H2B 109.7 . .
C3 C2 H2B 109.7 . .
C1 C2 H2B 109.7 . .
O1* C2 H2C 109.5 . .
C3 C2 H2C 109.5 . .
C1 C2 H2C 109.5 . .
N2 C3 C2 112.1(7) . .
N2 C3 H3A 109.2 . .
C2 C3 H3A 109.2 . .
N2 C3 H3B 109.2 . .
C2 C3 H3B 109.2 . .
H3A C3 H3B 107.9 . .
C5* C4 N2 115.3(10) . .
N2 C4 C5 101.5(16) . .
N2 C4 H4A 111.5 . .
C5 C4 H4A 111.5 . .
N2 C4 H4B 111.5 . .
C5 C4 H4B 111.5 . .
H4A C4 H4B 109.3 . .
C5* C4 H4C 108.4 . .
N2 C4 H4C 108.4 . .
C5* C4 H4D 108.4 . .
N2 C4 H4D 108.4 . .
H4C C4 H4D 107.5 . .
C6 C5 C4 120(3) . .
C6 C5 H5A 107.3 . .
C4 C5 H5A 107.3 . .
C6 C5 H5B 107.3 . .
C4 C5 H5B 107.3 . .
H5A C5 H5B 106.9 . .
C7 C6 C5 105(4) . .
C7 C6 H6A 110.7 . .
C5 C6 H6A 110.7 . .
C7 C6 H6B 110.7 . .
C5 C6 H6B 110.7 . .
H6A C6 H6B 108.8 . .
C6 C7 H7A 109.5 . .
C6 C7 H7B 109.5 . .
H7A C7 H7B 109.5 . .
C6 C7 H7C 109.5 . .
H7A C7 H7C 109.5 . .
H7B C7 H7C 109.5 . .
C4 C5* C6* 112.7(13) . .
C4 C5* H5*A 109.1 . .
C6* C5* H5*A 109.1 . .
C4 C5* H5*B 109.1 . .
C6* C5* H5*B 109.1 . .
H5*A C5* H5*B 107.8 . .
C7* C6* C5* 111.9(14) . .
C7* C6* H6*A 109.2 . .
C5* C6* H6*A 109.2 . .
C7* C6* H6*B 109.2 . .
C5* C6* H6*B 109.2 . .
H6*A C6* H6*B 107.9 . .
C6* C7* H7*A 109.5 . .
C6* C7* H7*B 109.5 . .
H7*A C7* H7*B 109.5 . .
C6* C7* H7*C 109.5 . .
H7*A C7* H7*C 109.5 . .
H7*B C7* H7*C 109.5 . .
N1 C1 C2 109.7(7) . .
N1 C1 H1C 109.7 . .
C2 C1 H1C 109.7 . .
N1 C1 H1D 109.7 . .
C2 C1 H1D 109.7 . .
H1C C1 H1D 108.2 . .
B6' I6' K2 168.1(2) . 1_455
O1" K2 O1S' 160.0(10) . .
O1" K2 K1 67.2(3) . .
O1S' K2 K1 132.4(9) . .
O1" K2 N2' 59.0(4) . .
O1S' K2 N2' 115.4(10) . .
K1 K2 N2' 94.1(2) . .
K1 K2 O1S 132.8(3) . .
N2' K2 O1S 105.9(4) . .
K1 K2 I6' 150.1(2) . 1_655
N2' K2 I6' 75.59(19) . 1_655
O1S K2 I6' 77.1(3) . 1_655
O1" K2 I6 122.1(3) . .
O1S' K2 I6 76.7(9) . .
K1 K2 I6 62.39(12) . .
N2' K2 I6 97.6(2) . .
O1S K2 I6 72.8(3) . .
I6' K2 I6 145.87(18) 1_655 .
K1 K2 H1SC 148.2 . .
N2' K2 H1SC 102.7 . .
O1S K2 H1SC 15.8 . .
I6' K2 H1SC 61.5 1_655 .
I6 K2 H1SC 88.5 . .
K1 K2 H1SD 120.8 . .
N2' K2 H1SD 117.2 . .
O1S K2 H1SD 14.0 . .
I6' K2 H1SD 88.5 1_655 .
I6 K2 H1SD 64.5 . .
H1SC K2 H1SD 27.4 . .
O7S' K1 K2 110.5(6) . .
O1* K1 K2 158.2(5) 1_455 .
O7S' K1 O5S 104.9(7) . .
O1* K1 O5S 108.8(5) 1_455 .
K2 K1 O5S 92.7(2) . .
K2 K1 N2 115.7(3) . 1_455
O5S K1 N2 112.0(3) . 1_455
O7S' K1 O1" 90.0(7) . .
O1* K1 O1" 144.4(6) 1_455 .
K2 K1 O1" 55.0(3) . .
O5S K1 O1" 48.3(3) . .
N2 K1 O1" 151.1(4) 1_455 .
O7S' K1 I6 83.7(6) . .
O1* K1 I6 87.3(5) 1_455 .
K2 K1 I6 71.05(14) . .
O5S K1 I6 163.6(3) . .
N2 K1 I6 74.61(16) 1_455 .
O1" K1 I6 119.1(3) . .
K2 K1 H7SD 120.0 . .
O5S K1 H7SD 120.0 . .
N2 K1 H7SD 97.8 1_455 .
I6 K1 H7SD 72.3 . .
O7S' K1 H7SA 15.8 . .
O1* K1 H7SA 82.7 1_455 .
K2 K1 H7SA 94.7 . .
O5S K1 H7SA 107.1 . .
N2 K1 H7SA 128.1 1_455 .
O1" K1 H7SA 80.8 . .
I6 K1 H7SA 77.4 . .
O7S' K1 H7SB 17.0 . .
O1* K1 H7SB 56.9 1_455 .
K2 K1 H7SB 115.9 . .
O5S K1 H7SB 119.3 . .
N2 K1 H7SB 102.1 1_455 .
O1" K1 H7SB 106.4 . .
I6 K1 H7SB 71.9 . .
H7SA K1 H7SB 26.8 . .
C2' O1" K2 117.7(9) . .
C2' O1" K1 105.7(8) . .
K2 O1" K1 57.7(3) . .
C2' O1" H1" 109.5 . .
K2 O1" H1" 104.7 . .
K1 O1" H1" 144.8 . .
C2' O1' H1'A 109.5 . .
C1' N1' B2' 114.7(6) . .
C1' N1' H2' 112(7) . .
B2' N1' H2' 109(7) . .
C1' N1' H1' 115(6) . .
B2' N1' H1' 115(6) . .
H2' N1' H1' 88(8) . .
C3' N2' C4' 111.2(7) . .
C3' N2' K2 110.2(5) . .
C4' N2' K2 116.2(5) . .
C3' N2' H2'A 106.2 . .
C4' N2' H2'A 106.2 . .
K2 N2' H2'A 106.2 . .
N1' C1' C2' 110.7(7) . .
N1' C1' H1'C 109.5 . .
C2' C1' H1'C 109.5 . .
N1' C1' H1'D 109.5 . .
C2' C1' H1'D 109.5 . .
H1'C C1' H1'D 108.1 . .
O1' C2' C3' 110.6(9) . .
O1" C2' C3' 108.8(9) . .
O1' C2' C1' 108.5(9) . .
O1" C2' C1' 99.7(9) . .
C3' C2' C1' 107.9(7) . .
O1' C2' H2'B 109.9 . .
C3' C2' H2'B 109.9 . .
C1' C2' H2'B 109.9 . .
O1" C2' H2'C 113.2 . .
C3' C2' H2'C 113.2 . .
C1' C2' H2'C 113.2 . .
N2' C3' C2' 111.4(7) . .
N2' C3' H3'A 109.3 . .
C2' C3' H3'A 109.3 . .
N2' C3' H3'B 109.3 . .
C2' C3' H3'B 109.3 . .
H3'A C3' H3'B 108.0 . .
N2' C4' C5" 115.6(11) . .
N2' C4' C5' 109.3(14) . .
N2' C4' H4'A 109.8 . .
C5' C4' H4'A 109.8 . .
N2' C4' H4'B 109.8 . .
C5' C4' H4'B 109.8 . .
H4'A C4' H4'B 108.3 . .
N2' C4' H4'C 108.4 . .
C5" C4' H4'C 108.4 . .
N2' C4' H4'D 108.4 . .
C5" C4' H4'D 108.4 . .
H4'C C4' H4'D 107.4 . .
C4' C5' C6' 111(3) . .
C4' C5' H5'A 109.5 . .
C6' C5' H5'A 109.5 . .
C4' C5' H5'B 109.5 . .
C6' C5' H5'B 109.5 . .
H5'A C5' H5'B 108.1 . .
C7' C6' C5' 88(3) . .
C7' C6' H6'A 113.9 . .
C5' C6' H6'A 113.9 . .
C7' C6' H6'B 113.9 . .
C5' C6' H6'B 113.9 . .
H6'A C6' H6'B 111.1 . .
C6' C7' H7'A 109.5 . .
C6' C7' H7'B 109.5 . .
H7'A C7' H7'B 109.5 . .
C6' C7' H7'C 109.5 . .
H7'A C7' H7'C 109.5 . .
H7'B C7' H7'C 109.5 . .
C4' C5" C6" 107.0(17) . .
C4' C5" H5"A 110.3 . .
C6" C5" H5"A 110.3 . .
C4' C5" H5"B 110.3 . .
C6" C5" H5"B 110.3 . .
H5"A C5" H5"B 108.6 . .
C7" C6" C5" 112(2) . .
C7" C6" H6"A 109.2 . .
C5" C6" H6"A 109.2 . .
C7" C6" H6"B 109.2 . .
C5" C6" H6"B 109.2 . .
H6"A C6" H6"B 107.9 . .
C6" C7" H7"A 109.5 . .
C6" C7" H7"B 109.5 . .
H7"A C7" H7"B 109.5 . .
C6" C7" H7"C 109.5 . .
H7"A C7" H7"C 109.5 . .
H7"B C7" H7"C 109.5 . .
B4 B1 B5 66.8(4) . .
B4 B1 B3 65.7(4) . .
B5 B1 B3 100.5(5) . .
B4 B1 B2 100.4(5) . .
B5 B1 B2 65.3(5) . .
B3 B1 B2 65.4(4) . .
B4 B1 I1 129.6(5) . .
B5 B1 I1 130.5(5) . .
B3 B1 I1 129.0(5) . .
B2 B1 I1 130.0(5) . .
N1 B2 B1 120.4(6) . .
N1 B2 B9 119.7(6) . .
B1 B2 B9 111.9(5) . .
N1 B2 B6 118.7(6) . .
B1 B2 B6 111.3(5) . .
B9 B2 B6 60.3(4) . .
N1 B2 B5 132.4(6) . .
B1 B2 B5 56.8(4) . .
B9 B2 B5 60.2(4) . .
B6 B2 B5 102.1(5) . .
N1 B2 B3 130.5(6) . .
B1 B2 B3 57.0(4) . .
B9 B2 B3 101.8(5) . .
B6 B2 B3 59.2(4) . .
B5 B2 B3 90.2(4) . .
B1 B3 B6 112.4(5) . .
B1 B3 B7 112.4(5) . .
B6 B3 B7 59.9(4) . .
B1 B3 B4 56.8(4) . .
B6 B3 B4 102.0(5) . .
B7 B3 B4 60.3(4) . .
B1 B3 B2 57.6(4) . .
B6 B3 B2 59.7(4) . .
B7 B3 B2 102.1(5) . .
B4 B3 B2 90.3(4) . .
B1 B3 I3 118.6(5) . .
B6 B3 I3 120.5(4) . .
B7 B3 I3 119.7(4) . .
B4 B3 I3 130.6(4) . .
B2 B3 I3 131.4(4) . .
B1 B4 B8 111.4(5) . .
B1 B4 B7 111.9(5) . .
B8 B4 B7 60.6(4) . .
B1 B4 B3 57.5(4) . .
B8 B4 B3 101.3(5) . .
B7 B4 B3 59.1(4) . .
B1 B4 B5 56.7(4) . .
B8 B4 B5 59.4(4) . .
B7 B4 B5 101.8(5) . .
B3 B4 B5 89.6(4) . .
B1 B4 I4 118.2(4) . .
B8 B4 I4 121.5(4) . .
B7 B4 I4 120.4(4) . .
B3 B4 I4 130.5(4) . .
B5 B4 I4 131.9(4) . .
B1 B5 B9 111.7(5) . .
B1 B5 B8 111.3(5) . .
B9 B5 B8 60.1(4) . .
B1 B5 B2 57.9(4) . .
B9 B5 B2 58.9(4) . .
B8 B5 B2 101.2(5) . .
B1 B5 B4 56.5(4) . .
B9 B5 B4 101.3(5) . .
B8 B5 B4 59.5(4) . .
B2 B5 B4 89.9(5) . .
B1 B5 I5 120.7(4) . .
B9 B5 I5 119.4(4) . .
B8 B5 I5 118.9(4) . .
B2 B5 I5 132.3(4) . .
B4 B5 I5 131.6(4) . .
B10 B6 B7 57.6(4) . .
B10 B6 B3 112.8(5) . .
B7 B6 B3 60.1(4) . .
B10 B6 B9 57.7(4) . .
B7 B6 B9 91.2(5) . .
B3 B6 B9 102.4(5) . .
B10 B6 B2 112.4(5) . .
B7 B6 B2 103.1(5) . .
B3 B6 B2 61.0(4) . .
B9 B6 B2 59.3(4) . .
B10 B6 I6 120.0(4) . .
B7 B6 I6 134.7(5) . .
B3 B6 I6 120.6(4) . .
B9 B6 I6 127.6(4) . .
B2 B6 I6 116.0(4) . .
B10 B7 B6 57.1(4) . .
B10 B7 B3 112.3(5) . .
B6 B7 B3 60.0(4) . .
B10 B7 B4 111.8(5) . .
B6 B7 B4 102.2(5) . .
B3 B7 B4 60.5(4) . .
B10 B7 B8 56.6(4) . .
B6 B7 B8 89.4(4) . .
B3 B7 B8 101.6(5) . .
B4 B7 B8 59.6(4) . .
B10 B7 I7 119.1(4) . .
B6 B7 I7 131.8(4) . .
B3 B7 I7 120.2(4) . .
B4 B7 I7 119.5(4) . .
B8 B7 I7 131.3(4) . .
B10 B8 B9 57.4(4) . .
B10 B8 B5 112.6(5) . .
B9 B8 B5 59.8(4) . .
B10 B8 B4 112.1(5) . .
B9 B8 B4 102.3(5) . .
B5 B8 B4 61.1(4) . .
B10 B8 B7 56.7(4) . .
B9 B8 B7 89.7(4) . .
B5 B8 B7 102.5(5) . .
B4 B8 B7 59.8(4) . .
B10 B8 I8 119.2(4) . .
B9 B8 I8 132.3(4) . .
B5 B8 I8 119.7(4) . .
B4 B8 I8 118.8(4) . .
B7 B8 I8 130.7(4) . .
B10 B9 B2 112.7(5) . .
B10 B9 B6 56.8(4) . .
B2 B9 B6 60.4(4) . .
B10 B9 B5 112.5(5) . .
B2 B9 B5 60.9(4) . .
B6 B9 B5 102.7(5) . .
B10 B9 B8 56.9(4) . .
B2 B9 B8 102.6(5) . .
B6 B9 B8 89.7(5) . .
B5 B9 B8 60.1(4) . .
B10 B9 I9 118.7(4) . .
B2 B9 I9 116.8(4) . .
B6 B9 I9 127.1(4) . .
B5 B9 I9 122.0(4) . .
B8 B9 I9 135.3(5) . .
B6 B10 B8 100.2(5) . .
B6 B10 B7 65.2(4) . .
B8 B10 B7 66.7(4) . .
B6 B10 B9 65.5(5) . .
B8 B10 B9 65.7(4) . .
B7 B10 B9 100.5(5) . .
B6 B10 I10" 128.0(7) . .
B8 B10 I10" 131.5(7) . .
B7 B10 I10" 134.1(8) . .
B9 B10 I10" 125.3(8) . .
B6 B10 I10 132.4(5) . .
B8 B10 I10 127.4(5) . .
B7 B10 I10 128.7(5) . .
B9 B10 I10 130.7(5) . .
B2' B1' B4' 100.4(5) . .
B2' B1' B3' 65.8(4) . .
B4' B1' B3' 65.6(4) . .
B2' B1' B5' 65.7(4) . .
B4' B1' B5' 66.3(4) . .
B3' B1' B5' 100.6(5) . .
B2' B1' I1' 131.3(5) . .
B4' B1' I1' 128.3(5) . .
B3' B1' I1' 130.4(5) . .
B5' B1' I1' 128.9(5) . .
N1' B2' B1' 120.2(6) . .
N1' B2' B9' 118.5(5) . .
B1' B2' B9' 113.0(5) . .
N1' B2' B3' 131.1(6) . .
B1' B2' B3' 57.7(4) . .
B9' B2' B3' 102.1(5) . .
N1' B2' B5' 131.6(6) . .
B1' B2' B5' 57.9(4) . .
B9' B2' B5' 60.0(4) . .
B3' B2' B5' 91.1(5) . .
N1' B2' B6' 118.7(6) . .
B1' B2' B6' 112.2(5) . .
B9' B2' B6' 59.9(4) . .
B3' B2' B6' 59.4(4) . .
B5' B2' B6' 101.9(5) . .
B1' B3' B6' 112.0(5) . .
B1' B3' B7' 111.9(5) . .
B6' B3' B7' 60.2(4) . .
B1' B3' B2' 56.5(4) . .
B6' B3' B2' 60.4(4) . .
B7' B3' B2' 102.2(5) . .
B1' B3' B4' 57.0(4) . .
B6' B3' B4' 101.8(5) . .
B7' B3' B4' 59.7(4) . .
B2' B3' B4' 89.6(5) . .
B1' B3' I3' 118.4(5) . .
B6' B3' I3' 120.8(4) . .
B7' B3' I3' 120.4(4) . .
B2' B3' I3' 131.3(5) . .
B4' B3' I3' 130.7(4) . .
B1' B4' B7' 112.7(5) . .
B1' B4' B8' 112.7(5) . .
B7' B4' B8' 60.1(4) . .
B1' B4' B3' 57.4(4) . .
B7' B4' B3' 60.1(4) . .
B8' B4' B3' 102.4(5) . .
B1' B4' B5' 57.2(4) . .
B7' B4' B5' 102.1(5) . .
B8' B4' B5' 60.1(4) . .
B3' B4' B5' 90.3(5) . .
B1' B4' I4' 117.9(4) . .
B7' B4' I4' 120.7(4) . .
B8' B4' I4' 119.9(4) . .
B3' B4' I4' 131.3(4) . .
B5' B4' I4' 130.3(4) . .
B1' B5' B9' 111.4(5) . .
B1' B5' B2' 56.4(4) . .
B9' B5' B2' 59.9(4) . .
B1' B5' B8' 111.2(5) . .
B9' B5' B8' 61.0(4) . .
B2' B5' B8' 102.0(4) . .
B1' B5' B4' 56.5(4) . .
B9' B5' B4' 101.5(5) . .
B2' B5' B4' 88.9(4) . .
B8' B5' B4' 59.2(4) . .
B1' B5' I5' 120.9(4) . .
B9' B5' I5' 119.4(4) . .
B2' B5' I5' 132.8(4) . .
B8' B5' I5' 118.5(4) . .
B4' B5' I5' 131.5(4) . .
B10' B6' B3' 113.2(6) . .
B10' B6' B9' 57.3(4) . .
B3' B6' B9' 102.8(5) . .
B10' B6' B7' 57.6(4) . .
B3' B6' B7' 60.3(4) . .
B9' B6' B7' 90.7(5) . .
B10' B6' B2' 112.3(5) . .
B3' B6' B2' 60.2(4) . .
B9' B6' B2' 59.9(4) . .
B7' B6' B2' 102.1(5) . .
B10' B6' I6' 119.3(5) . .
B3' B6' I6' 120.5(4) . .
B9' B6' I6' 128.0(5) . .
B7' B6' I6' 134.2(5) . .
B2' B6' I6' 117.5(5) . .
B10' B7' B4' 112.3(5) . .
B10' B7' B8' 57.4(4) . .
B4' B7' B8' 60.1(4) . .
B10' B7' B6' 56.9(4) . .
B4' B7' B6' 101.7(5) . .
B8' B7' B6' 90.4(5) . .
B10' B7' B3' 111.8(5) . .
B4' B7' B3' 60.2(4) . .
B8' B7' B3' 102.5(5) . .
B6' B7' B3' 59.5(4) . .
B10' B7' I7' 119.2(4) . .
B4' B7' I7' 119.6(4) . .
B8' B7' I7' 130.3(5) . .
B6' B7' I7' 131.8(4) . .
B3' B7' I7' 120.1(4) . .
B10' B8' B7' 57.5(4) . .
B10' B8' B4' 112.1(5) . .
B7' B8' B4' 59.8(4) . .
B10' B8' B5' 111.2(5) . .
B7' B8' B5' 102.2(5) . .
B4' B8' B5' 60.6(4) . .
B10' B8' B9' 56.3(4) . .
B7' B8' B9' 89.6(4) . .
B4' B8' B9' 101.2(5) . .
B5' B8' B9' 59.1(4) . .
B10' B8' I8' 119.1(4) . .
B7' B8' I8' 128.8(4) . .
B4' B8' I8' 118.9(4) . .
B5' B8' I8' 121.6(4) . .
B9' B8' I8' 134.1(4) . .
B10' B9' B2' 112.5(5) . .
B10' B9' B6' 57.1(4) . .
B2' B9' B6' 60.2(4) . .
B10' B9' B5' 112.3(5) . .
B2' B9' B5' 60.1(4) . .
B6' B9' B5' 102.2(5) . .
B10' B9' B8' 56.7(4) . .
B2' B9' B8' 101.4(5) . .
B6' B9' B8' 89.2(5) . .
B5' B9' B8' 59.9(4) . .
B10' B9' I9' 120.7(4) . .
B2' B9' I9' 115.3(4) . .
B6' B9' I9' 127.0(5) . .
B5' B9' I9' 121.0(4) . .
B8' B9' I9' 137.3(4) . .
B6' B10' B9' 65.6(5) . .
B6' B10' B8' 100.3(5) . .
B9' B10' B8' 67.0(4) . .
B6' B10' B7' 65.4(5) . .
B9' B10' B7' 100.4(5) . .
B8' B10' B7' 65.1(4) . .
B6' B10' I10' 131.7(5) . .
B9' B10' I10' 128.7(5) . .
B8' B10' I10' 128.0(5) . .
B7' B10' I10' 130.9(5) . .
C8 N3 C10 109.0(7) . .
C8 N3 C11 111.0(8) . .
C10 N3 C11 109.4(7) . .
C8 N3 C9 111.1(7) . .
C10 N3 C9 108.6(6) . .
C11 N3 C9 107.7(7) . .
N3 C8 H8A 109.5 . .
N3 C8 H8B 109.5 . .
H8A C8 H8B 109.5 . .
N3 C8 H8C 109.5 . .
H8A C8 H8C 109.5 . .
H8B C8 H8C 109.5 . .
N3 C9 H9A 109.5 . .
N3 C9 H9B 109.5 . .
H9A C9 H9B 109.5 . .
N3 C9 H9C 109.5 . .
H9A C9 H9C 109.5 . .
H9B C9 H9C 109.5 . .
N3 C10 H10A 109.5 . .
N3 C10 H10B 109.5 . .
H10A C10 H10B 109.5 . .
N3 C10 H10C 109.5 . .
H10A C10 H10C 109.5 . .
H10B C10 H10C 109.5 . .
N3 C11 H11A 109.5 . .
N3 C11 H11B 109.5 . .
H11A C11 H11B 109.5 . .
N3 C11 H11C 109.5 . .
H11A C11 H11C 109.5 . .
H11B C11 H11C 109.5 . .
H2SA O2S H2SB 92.4 . .
K1 O5S H5SA 86.9 . .
K1 O5S H5SB 164.4 . .
H5SA O5S H5SB 99.1 . .
H4SA O4S H4SB 102.3 . .
H7SC O7S H7SD 100.5 . .
K1 O7S' H7SA 111.9 . .
K1 O7S' H7SB 109.5 . .
H7SA O7S' H7SB 100.3 . .
H8SA O8S H8SB 107.8 . .
H8SD O8S' H8SC 106.7 . .

loop_
_geom_bond_atom_site_label_1
_geom_bond_atom_site_label_2
_geom_bond_distance
_geom_bond_site_symmetry_2
I1 B1 2.137(7) .
I3 B3 2.182(7) .
I4 B4 2.156(7) .
I5 B5 2.175(7) .
I6 B6 2.182(7) .
I6 K1 3.673(4) .
I6 K2 3.921(5) .
I7 B7 2.163(7) .
I8 B8 2.172(7) .
I9 B9 2.172(7) .
I10 B10 2.176(9) .
I10" B10 2.005(16) .
O1 C2 1.416(12) .
O1 H1A 0.8400 .
O3S H3SA 0.8734 .
O3S H3SB 0.8829 .
O1S K2 3.189(12) .
O1S H1SC 0.8721 .
O1S H1SD 0.8767 .
O1* C2 1.27(3) .
O1* K1 3.01(3) 1_655
O1* H1*A 0.8400 .
O6S H6SA 0.8705 .
O6S H6SB 0.8850 .
O1S' K2 2.94(4) .
O1S' H1SA 1.1117 .
O1S' H1SB 1.3419 .
N1 C1 1.495(10) .
N1 B2 1.532(9) .
N1 H1 0.909(10) .
N1 H2 0.909(10) .
N2 C4 1.491(11) .
N2 C3 1.499(10) .
N2 K1 3.202(9) 1_655
N2 H2A 0.8800 .
C2 C3 1.503(11) .
C2 C1 1.538(10) .
C2 H2B 1.0000 .
C2 H2C 1.0000 .
C3 H3A 0.9900 .
C3 H3B 0.9900 .
C4 C5* 1.482(16) .
C4 C5 1.57(3) .
C4 H4A 0.9900 .
C4 H4B 0.9900 .
C4 H4C 0.9900 .
C4 H4D 0.9900 .
C5 C6 1.55(3) .
C5 H5A 0.9900 .
C5 H5B 0.9900 .
C6 C7 1.54(3) .
C6 H6A 0.9900 .
C6 H6B 0.9900 .
C7 H7A 0.9800 .
C7 H7B 0.9800 .
C7 H7C 0.9800 .
C5* C6* 1.539(18) .
C5* H5*A 0.9900 .
C5* H5*B 0.9900 .
C6* C7* 1.497(19) .
C6* H6*A 0.9900 .
C6* H6*B 0.9900 .
C7* H7*A 0.9800 .
C7* H7*B 0.9800 .
C7* H7*C 0.9800 .
C1 H1C 0.9900 .
C1 H1D 0.9900 .
I1' B1' 2.146(7) .
I3' B3' 2.171(7) .
I4' B4' 2.166(7) .
I5' B5' 2.160(7) .
I6' B6' 2.172(7) .
I6' K2 3.617(5) 1_455
I7' B7' 2.170(7) .
I8' B8' 2.167(7) .
I9' B9' 2.170(7) .
I10' B10' 2.141(7) .
K2 O1" 2.916(17) .
K2 K1 3.010(8) .
K2 N2' 3.060(10) .
K2 H1SC 2.9844 .
K2 H1SD 2.6768 .
K1 O7S' 2.54(3) .
K1 O5S 3.122(10) .
K1 O1" 3.282(16) .
K1 H7SD 2.6818 .
K1 H7SA 2.9730 .
K1 H7SB 2.9734 .
O1" C2' 1.432(19) .
O1" H1" 0.8400 .
O1' C2' 1.416(17) .
O1' H1'A 0.8400 .
N1' C1' 1.490(10) .
N1' B2' 1.571(10) .
N1' H2' 0.79(9) .
N1' H1' 0.87(9) .
N2' C3' 1.493(10) .
N2' C4' 1.502(11) .
N2' H2'A 1.0000 .
C1' C2' 1.527(11) .
C1' H1'C 0.9900 .
C1' H1'D 0.9900 .
C2' C3' 1.521(12) .
C2' H2'B 1.0000 .
C2' H2'C 1.0000 .
C3' H3'A 0.9900 .
C3' H3'B 0.9900 .
C4' C5" 1.505(17) .
C4' C5' 1.54(2) .
C4' H4'A 0.9900 .
C4' H4'B 0.9900 .
C4' H4'C 0.9900 .
C4' H4'D 0.9900 .
C5' C6' 1.57(3) .
C5' H5'A 0.9900 .
C5' H5'B 0.9900 .
C6' C7' 1.54(3) .
C6' H6'A 0.9900 .
C6' H6'B 0.9900 .
C7' H7'A 0.9800 .
C7' H7'B 0.9800 .
C7' H7'C 0.9800 .
C5" C6" 1.57(2) .
C5" H5"A 0.9900 .
C5" H5"B 0.9900 .
C6" C7" 1.53(2) .
C6" H6"A 0.9900 .
C6" H6"B 0.9900 .
C7" H7"A 0.9800 .
C7" H7"B 0.9800 .
C7" H7"C 0.9800 .
B1 B4 1.689(10) .
B1 B5 1.693(11) .
B1 B3 1.702(10) .
B1 B2 1.714(11) .
B2 B9 1.802(10) .
B2 B6 1.823(11) .
B2 B5 1.839(11) .
B2 B3 1.846(10) .
B3 B6 1.813(10) .
B3 B7 1.814(10) .
B3 B4 1.840(11) .
B4 B8 1.833(10) .
B4 B7 1.837(10) .
B4 B5 1.863(10) .
B5 B9 1.825(10) .
B5 B8 1.831(10) .
B6 B10 1.676(10) .
B6 B7 1.812(10) .
B6 B9 1.822(10) .
B7 B10 1.685(10) .
B7 B8 1.851(10) .
B8 B10 1.683(9) .
B8 B9 1.831(10) .
B9 B10 1.692(10) .
B1' B2' 1.670(10) .
B1' B4' 1.685(10) .
B1' B3' 1.693(10) .
B1' B5' 1.700(10) .
B2' B9' 1.824(10) .
B2' B3' 1.828(11) .
B2' B5' 1.829(10) .
B2' B6' 1.831(11) .
B3' B6' 1.812(11) .
B3' B7' 1.827(11) .
B3' B4' 1.829(11) .
B4' B7' 1.819(10) .
B4' B8' 1.825(10) .
B4' B5' 1.851(10) .
B5' B9' 1.828(10) .
B5' B8' 1.843(10) .
B6' B10' 1.682(11) .
B6' B9' 1.825(10) .
B6' B7' 1.826(11) .
B7' B10' 1.696(10) .
B7' B8' 1.824(10) .
B8' B10' 1.693(10) .
B8' B9' 1.863(10) .
B9' B10' 1.685(10) .
N3 C8 1.474(10) .
N3 C10 1.479(10) .
N3 C11 1.493(10) .
N3 C9 1.498(9) .
C8 H8A 0.9800 .
C8 H8B 0.9800 .
C8 H8C 0.9800 .
C9 H9A 0.9800 .
C9 H9B 0.9800 .
C9 H9C 0.9800 .
C10 H10A 0.9800 .
C10 H10B 0.9800 .
C10 H10C 0.9800 .
C11 H11A 0.9800 .
C11 H11B 0.9800 .
C11 H11C 0.9800 .
O2S H2SA 0.9757 .
O2S H2SB 0.9211 .
O5S H5SA 0.8939 .
O5S H5SB 0.9051 .
O4S H4SA 0.8943 .
O4S H4SB 0.8719 .
O7S H7SC 0.8656 .
O7S H7SD 0.9230 .
O7S' H7SA 0.8707 .
O7S' H7SB 0.9213 .
O8S H8SA 0.8504 .
O8S H8SB 0.9081 .
O8S' H8SD 0.8913 .
O8S' H8SC 0.8790 .
